data_1575304
loop_
_publ_author_name
'Schwamm, Ryan J.'
'Bhide, Malavika A.'
'Nichol, Gary S.'
'Cowley, Michael J.'

_publ_section_title
;
 Reversible addition of ethene to gallium(i) monomers and dimers.
;
_journal_issue 29
_journal_name_full 'Chemical science'
_journal_page_first 13333
_journal_page_last 13344
_journal_paper_doi 10.1039/d4sc06894g
_journal_volume 16
_journal_year 2025
_chemical_formula_moiety 'C48 H74 Ga2 N2 P2, 2(B C24 F20), 2(C6 H5 F)'
_chemical_formula_sum 'C108 H84 B2 F42 Ga2 N2 P2'
_chemical_formula_weight 2430.77
_chemical_properties_physical Air-sensitive,Moisture-sensitive
_space_group_crystal_system monoclinic
_space_group_IT_number 14
_space_group_name_Hall '-P 2ybc'
_space_group_name_H-M_alt 'P 1 21/c 1'
_atom_sites_solution_hydrogens geom
_atom_sites_solution_primary dual
_audit_creation_date 2024-12-06
_audit_creation_method
;
Olex2 1.5-beta
(compiled 2024.02.16 svn.r378c4104 for OlexSys, GUI svn.r6928)
;
_audit_update_record
;
2025-03-21 deposited with the CCDC.	2025-04-10 downloaded from the CCDC.
;
_cell_angle_alpha 90
_cell_angle_beta 111.413(6)
_cell_angle_gamma 90
_cell_formula_units_Z 2
_cell_length_a 13.8266(9)
_cell_length_b 24.9376(12)
_cell_length_c 16.2676(7)
_cell_measurement_reflns_used 2694
_cell_measurement_temperature 100.00(10)
_cell_measurement_theta_max 53.7600
_cell_measurement_theta_min 3.4030
_cell_volume 5221.9(5)
_computing_cell_refinement 'CrysAlisPro 1.171.43.143a (Rigaku OD, 2024)'
_computing_data_collection 'CrysAlisPro 1.171.43.143a (Rigaku OD, 2024)'
_computing_data_reduction 'CrysAlisPro 1.171.43.143a (Rigaku OD, 2024)'
_computing_molecular_graphics 'Olex2 1.5-beta (Dolomanov et al., 2009)'
_computing_publication_material 'Olex2 1.5-beta (Dolomanov et al., 2009)'
_computing_structure_refinement 'SHELXL 2018/3 (Sheldrick, 2015)'
_computing_structure_solution 'SHELXT 2018/2 (Sheldrick, 2018)'
_diffrn_ambient_environment N~2~
_diffrn_ambient_temperature 100.00(10)
_diffrn_detector 'Hybrid Pixel Array Detector'
_diffrn_detector_area_resol_mean 10.0000
_diffrn_detector_type 'HyPix-Arc 100'
_diffrn_measured_fraction_theta_full 0.991
_diffrn_measured_fraction_theta_max 0.991
_diffrn_measurement_details
;
List of Runs (angles in degrees, time in seconds):

  # Type    Start    End  Width  t~exp~   \w     \q     \k     \f   Frames
#--------------------------------------------------------------------------
  1  \w     -1.00  78.00   0.50    2.00    --   51.52 -99.00 -90.00  158
  2  \w   -124.00 -67.00   0.50    2.00    --  -52.02 -38.00-180.00  114
  3  \w    -72.00 -27.00   0.50    8.00    --  -87.44  77.00  90.00   90
  4  \w   -144.00-118.00   0.50    8.00    --  -87.44 -99.00-120.00   52
  5  \w   -158.00 -92.00   0.50    8.00    --  -87.44 -38.00-120.00  132
  6  \w    -44.00 -19.00   0.50    8.00    --  -87.44  57.00-120.00   50
  7  \w   -147.00 -99.00   0.50    8.00    --  -87.44 -99.00 -30.00   96
  8  \w   -148.00 -99.00   0.50    8.00    --  -87.44 -99.00  30.00   98
  9  \w    108.00 165.00   0.50    8.00    --  102.57  77.00 120.00  114
 10  \w     40.00  66.00   0.50    8.00    --  102.57 -77.00 120.00   52
 11  \w     41.00  92.00   0.50    8.00    --  102.57 -99.00  30.00  102
 12  \w     41.00  75.00   0.50    8.00    --  102.57 -77.00-120.00   68
 13  \w    106.00 149.00   0.50    8.00    --  102.57  77.00  60.00   86
 14  \w     41.00  75.00   0.50    8.00    --  102.57 -77.00 150.00   68
;
_diffrn_measurement_device 'four-circle diffractometer'
_diffrn_measurement_device_type 'XtaLAB Synergy R, HyPix-Arc 100'
_diffrn_measurement_method '\w scans'
_diffrn_orient_matrix_type 'CrysAlisPro convention (1999,Acta A55,543-557)'
_diffrn_orient_matrix_UB_11 0.0982945000
_diffrn_orient_matrix_UB_12 -0.0008561000
_diffrn_orient_matrix_UB_13 -0.0235233000
_diffrn_orient_matrix_UB_21 -0.0396936000
_diffrn_orient_matrix_UB_22 -0.0510121000
_diffrn_orient_matrix_UB_23 -0.0555289000
_diffrn_orient_matrix_UB_31 -0.0556189000
_diffrn_orient_matrix_UB_32 0.0348434000
_diffrn_orient_matrix_UB_33 -0.0818828000
_diffrn_radiation_monochromator mirror
_diffrn_radiation_probe x-ray
_diffrn_radiation_type 'Cu K\a'
_diffrn_radiation_wavelength 1.54184
_diffrn_reflns_av_R_equivalents 0.1052
_diffrn_reflns_av_unetI/netI 0.0894
_diffrn_reflns_Laue_measured_fraction_full 0.991
_diffrn_reflns_Laue_measured_fraction_max 0.991
_diffrn_reflns_limit_h_max 13
_diffrn_reflns_limit_h_min -13
_diffrn_reflns_limit_k_max 24
_diffrn_reflns_limit_k_min -23
_diffrn_reflns_limit_l_max 11
_diffrn_reflns_limit_l_min -16
_diffrn_reflns_number 17135
_diffrn_reflns_point_group_measured_fraction_full 0.991
_diffrn_reflns_point_group_measured_fraction_max 0.991
_diffrn_reflns_theta_full 50.432
_diffrn_reflns_theta_max 50.432
_diffrn_reflns_theta_min 3.414
_diffrn_source 'Rotating-anode X-ray tube'
_diffrn_source_current 30
_diffrn_source_type 'PhotonJet R (Cu) X-ray Source'
_diffrn_source_voltage 40
_exptl_absorpt_coefficient_mu 2.039
_exptl_absorpt_correction_T_max 0.92378
_exptl_absorpt_correction_T_min 0.92378
_exptl_absorpt_correction_type multi-scan
_exptl_absorpt_process_details
;
CrysAlisPro 1.171.43.143a (Rigaku Oxford Diffraction, 2024)
Spherical absorption correction
using equivalent radius and absorption coefficient.
Empirical absorption correction using spherical harmonics,
implemented in SCALE3 ABSPACK scaling algorithm.
;
_exptl_crystal_colour 'clear light green'
_exptl_crystal_colour_lustre clear
_exptl_crystal_colour_modifier light
_exptl_crystal_colour_primary green
_exptl_crystal_density_diffrn 1.546
_exptl_crystal_description needle
_exptl_crystal_F_000 2452
_exptl_crystal_recrystallization_method
'The material was recrystallised from a mixture of fluorobenzene and HMDSO  by slow evaporation'
_exptl_crystal_size_max 0.179
_exptl_crystal_size_mid 0.033
_exptl_crystal_size_min 0.021
_exptl_crystal_size_rad 0.026
_refine_diff_density_max 0.764
_refine_diff_density_min -0.474
_refine_diff_density_rms 0.082
_refine_ls_extinction_method none
_refine_ls_goodness_of_fit_ref 1.051
_refine_ls_hydrogen_treatment constr
_refine_ls_matrix_type full
_refine_ls_number_parameters 785
_refine_ls_number_reflns 5425
_refine_ls_number_restraints 331
_refine_ls_restrained_S_all 1.025
_refine_ls_R_factor_all 0.1186
_refine_ls_R_factor_gt 0.0754
_refine_ls_shift/su_max 0.000
_refine_ls_shift/su_mean 0.000
_refine_ls_structure_factor_coef Fsqd
_refine_ls_weighting_details 'w=1/[\s^2^(Fo^2^)+(0.1137P)^2^+10.1842P] where P=(Fo^2^+2Fc^2^)/3'
_refine_ls_weighting_scheme calc
_refine_ls_wR_factor_gt 0.1922
_refine_ls_wR_factor_ref 0.2159
_reflns_Friedel_coverage 0.000
_reflns_number_gt 3570
_reflns_number_total 5425
_reflns_threshold_expression 'I > 2\s(I)'
_cod_data_source_file d4sc06894g3.cif
_cod_data_source_block mc24012
_cod_database_code 1575304
_shelx_shelxl_version_number 2018/3
_chemical_oxdiff_formula C104H89Ga2N2P2B2F40
_shelx_space_group_comment
;
The symmetry employed for this shelxl refinement is uniquely defined
by the following loop, which should always be used as a source of
symmetry information in preference to the above space-group names.
They are only intended as comments.
;
_shelx_estimated_absorpt_t_max 0.958
_shelx_estimated_absorpt_t_min 0.712
_olex2_refinement_description
;
1. Fixed Uiso
 At 1.2 times of:
  All C(H) groups, All C(H,H) groups
 At 1.5 times of:
  All C(H,H,H) groups
2. Restrained distances
 F21-C49
 1.36 with sigma of 0.02
 C49-C54 = C49-C50
 1.38 with sigma of 0.02
 C54-C53 = C53-C52 = C52-C51 = C51-C50
 1.39 with sigma of 0.02
 F21-C54 = F21-C50
 2.35 with sigma of 0.04
 C49-C53 = C49-C51
 2.37 with sigma of 0.04
 C54-C52 = C52-C50
 2.41 with sigma of 0.04
 C53-C51
 2.4 with sigma of 0.04
 C49-C54 \\sim C54-C53 \\sim C53-C52 \\sim C52-C51 \\sim C51-C50 \\sim C50-C49
 with sigma of 0.02
 C49-C53 \\sim C49-C51 \\sim C53-C51 \\sim C54-C50 \\sim C54-C52 \\sim C52-C50
 with sigma of 0.04
 C54-F21 \\sim C50-F21
 with sigma of 0.04
 F21-C49 \\sim F21A-C49A
 with sigma of 0.02
 C49-C50 \\sim C49A-C50A
 with sigma of 0.02
 C49-C54 \\sim C49A-C54A
 with sigma of 0.02
 C50-C51 \\sim C50A-C51A
 with sigma of 0.02
 C51-C52 \\sim C51A-C52A
 with sigma of 0.02
 C52-C53 \\sim C52A-C53A
 with sigma of 0.02
 C53-C54 \\sim C53A-C54A
 with sigma of 0.02
 F21-C50 \\sim F21A-C50A
 with sigma of 0.04
 F21-C54 \\sim F21A-C54A
 with sigma of 0.04
 C49-C51 \\sim C49A-C51A
 with sigma of 0.04
 C49-C53 \\sim C49A-C53A
 with sigma of 0.04
 C50-C52 \\sim C50A-C52A
 with sigma of 0.04
 C50-C54 \\sim C50A-C54A
 with sigma of 0.04
 C51-C53 \\sim C51A-C53A
 with sigma of 0.04
 C52-C54 \\sim C52A-C54A
 with sigma of 0.04
3. Restrained planarity
 F21, C49, C50, C51, C52, C53, C54
 with sigma of 0.1
4. Uiso/Uaniso restraints and constraints
F21 \\sim C49 \\sim C50 \\sim C51 \\sim C52 \\sim C53 \\sim C54: within 2A with
sigma of 0.02 and sigma for terminal atoms of 0.04 within 2A
F21A \\sim C49A \\sim C50A \\sim C51A \\sim C52A \\sim C53A \\sim C54A: within
2A with sigma of 0.02 and sigma for terminal atoms of 0.04 within 2A
5. Rigid body (RIGU) restrains
 F21, C49, C50, C51, C52, C53, C54
 with sigma for 1-2 distances of 0.002 and sigma for 1-3 distances of 0.002
 F21A, C49A, C50A, C51A, C52A, C53A, C54A
 with sigma for 1-2 distances of 0.002 and sigma for 1-3 distances of 0.002
6. Others
 Sof(F21A)=Sof(C49A)=Sof(C50A)=Sof(H50A)=Sof(C51A)=Sof(H51A)=Sof(C52A)=
 Sof(H52A)=Sof(C53A)=Sof(H53A)=Sof(C54A)=Sof(H54A)=1-FVAR(1)
 Sof(F21)=Sof(C49)=Sof(C50)=Sof(H50)=Sof(C51)=Sof(H51)=Sof(C52)=Sof(H52)=
 Sof(C53)=Sof(H53)=Sof(C54)=Sof(H54)=FVAR(1)
7.a Ternary CH refined with riding coordinates:
 C3(H3), C6(H6)
7.b Secondary CH2 refined with riding coordinates:
 C4(H4A,H4B), C5(H5A,H5B), C7(H7A,H7B)
7.c Aromatic/amide H refined with riding coordinates:
 C18(H18), C20(H20), C50(H50), C51(H51), C52(H52), C53(H53), C54(H54),
 C50A(H50A), C51A(H51A), C52A(H52A), C53A(H53A), C54A(H54A)
7.d Idealised Me refined as rotating group:
 C9(H9A,H9B,H9C), C10(H10A,H10B,H10C), C11(H11A,H11B,H11C), C13(H13A,H13B,
 H13C), C14(H14A,H14B,H14C), C15(H15A,H15B,H15C), C22(H22A,H22B,H22C), C23(H23A,
 H23B,H23C), C24(H24A,H24B,H24C)
;
_olex2_diffrn_ambient_temperature_device 'Oxford Cryosystems Cryostream 1000'
_olex2_exptl_crystal_mounting_method 'The crystal was mounted on a mitegen tip in Paratone oil.'
_olex2_submission_original_sample_id MAB311
_olex2_submission_special_instructions 'No special instructions were received'
_oxdiff_exptl_absorpt_empirical_details
;
Empirical correction (ABSPACK) includes:
- Absorption correction using spherical harmonics
- Frame scaling
;
_oxdiff_exptl_absorpt_empirical_full_max 1.592
_oxdiff_exptl_absorpt_empirical_full_min 0.671

loop_
_space_group_symop_operation_xyz
'x, y, z'
'-x, y+1/2, -z+1/2'
'-x, -y, -z'
'x, -y-1/2, z-1/2'

loop_
_atom_site_label
_atom_site_type_symbol
_atom_site_fract_x
_atom_site_fract_y
_atom_site_fract_z
_atom_site_U_iso_or_equiv
_atom_site_adp_type
_atom_site_occupancy
_atom_site_site_symmetry_order
_atom_site_calc_flag
_atom_site_refinement_flags_posn
_atom_site_refinement_flags_adp
_atom_site_refinement_flags_occupancy
_atom_site_disorder_assembly
_atom_site_disorder_group
Ga1 Ga 0.08052(9) 0.51820(5) 0.50135(7) 0.0546(4) Uani 1 1 d . . . . .
P1 P 0.2254(2) 0.56590(11) 0.59298(16) 0.0538(7) Uani 1 1 d . . . . .
N1 N 0.1243(6) 0.5223(3) 0.4078(5) 0.053(2) Uani 1 1 d . . . . .
C1 C 0.2691(8) 0.5747(4) 0.5036(7) 0.057(3) Uani 1 1 d . . . . .
C2 C 0.2125(8) 0.5537(4) 0.4260(7) 0.057(3) Uani 1 1 d . . . . .
C3 C 0.2682(9) 0.5646(5) 0.3629(7) 0.068(3) Uani 1 1 d . . . . .
H3 H 0.225178 0.559001 0.299129 0.081 Uiso 1 1 calc R U . . .
C4 C 0.3651(12) 0.5347(7) 0.3947(10) 0.115(5) Uani 1 1 d . . . . .
H4A H 0.352439 0.496803 0.405893 0.138 Uiso 1 1 calc R U . . .
H4B H 0.399701 0.535824 0.351138 0.138 Uiso 1 1 calc R U . . .
C5 C 0.4268(9) 0.5605(5) 0.4743(9) 0.082(4) Uani 1 1 d . . . . .
H5A H 0.489860 0.576148 0.468543 0.098 Uiso 1 1 calc R U . . .
H5B H 0.448320 0.534664 0.523885 0.098 Uiso 1 1 calc R U . . .
C6 C 0.3597(8) 0.6039(5) 0.4898(7) 0.068(3) Uani 1 1 d . . . . .
H6 H 0.395781 0.632167 0.533971 0.082 Uiso 1 1 calc R U . . .
C7 C 0.2999(9) 0.6235(5) 0.3890(10) 0.097(5) Uani 1 1 d . . . . .
H7A H 0.240342 0.647660 0.381406 0.116 Uiso 1 1 calc R U . . .
H7B H 0.346412 0.638768 0.361034 0.116 Uiso 1 1 calc R U . . .
C8 C 0.3174(8) 0.5247(4) 0.6794(6) 0.063(3) Uani 1 1 d . . . . .
C9 C 0.4256(9) 0.5487(6) 0.7132(7) 0.095(4) Uani 1 1 d . . . . .
H9A H 0.446093 0.557517 0.663070 0.142 Uiso 1 1 calc R U . . .
H9B H 0.474839 0.522840 0.751580 0.142 Uiso 1 1 calc R U . . .
H9C H 0.425853 0.581440 0.746658 0.142 Uiso 1 1 calc R U . . .
C10 C 0.3182(11) 0.4695(5) 0.6330(7) 0.096(5) Uani 1 1 d . . . . .
H10A H 0.250979 0.451619 0.619580 0.144 Uiso 1 1 calc R U . . .
H10B H 0.373512 0.446716 0.672451 0.144 Uiso 1 1 calc R U . . .
H10C H 0.330448 0.475638 0.578151 0.144 Uiso 1 1 calc R U . . .
C11 C 0.2841(9) 0.5143(5) 0.7582(6) 0.075(3) Uani 1 1 d . . . . .
H11A H 0.285721 0.548103 0.789501 0.112 Uiso 1 1 calc R U . . .
H11B H 0.331789 0.488602 0.798407 0.112 Uiso 1 1 calc R U . . .
H11C H 0.213401 0.499739 0.736956 0.112 Uiso 1 1 calc R U . . .
C12 C 0.1823(8) 0.6305(4) 0.6258(6) 0.065(3) Uani 1 1 d . . . . .
C13 C 0.1054(9) 0.6552(5) 0.5416(8) 0.083(3) Uani 1 1 d . . . . .
H13A H 0.139321 0.660263 0.498722 0.125 Uiso 1 1 calc R U . . .
H13B H 0.081889 0.690014 0.555282 0.125 Uiso 1 1 calc R U . . .
H13C H 0.045495 0.631331 0.516497 0.125 Uiso 1 1 calc R U . . .
C14 C 0.1259(11) 0.6210(5) 0.6906(9) 0.097(4) Uani 1 1 d . . . . .
H14A H 0.074327 0.592407 0.667755 0.146 Uiso 1 1 calc R U . . .
H14B H 0.091037 0.654049 0.696890 0.146 Uiso 1 1 calc R U . . .
H14C H 0.176550 0.610367 0.748230 0.146 Uiso 1 1 calc R U . . .
C15 C 0.2732(10) 0.6688(5) 0.6671(8) 0.092(4) Uani 1 1 d . . . . .
H15A H 0.317866 0.655136 0.725059 0.138 Uiso 1 1 calc R U . . .
H15B H 0.246715 0.704293 0.674176 0.138 Uiso 1 1 calc R U . . .
H15C H 0.313517 0.671661 0.628713 0.138 Uiso 1 1 calc R U . . .
C16 C 0.0724(8) 0.5019(4) 0.3185(6) 0.052(3) Uani 1 1 d . . . . .
C17 C 0.0956(9) 0.4498(5) 0.2993(7) 0.072(3) Uani 1 1 d . . . . .
C18 C 0.0477(11) 0.4319(5) 0.2135(8) 0.089(4) Uani 1 1 d . . . . .
H18 H 0.063785 0.396933 0.199018 0.107 Uiso 1 1 calc R U . . .
C19 C -0.0211(10) 0.4618(6) 0.1495(7) 0.079(3) Uani 1 1 d . . . . .
C20 C -0.0438(9) 0.5142(5) 0.1701(6) 0.069(3) Uani 1 1 d . . . . .
H20 H -0.091193 0.536090 0.125739 0.083 Uiso 1 1 calc R U . . .
C21 C 0.0029(8) 0.5334(4) 0.2545(7) 0.056(3) Uani 1 1 d . . . . .
C22 C 0.1684(11) 0.4150(5) 0.3697(9) 0.111(5) Uani 1 1 d . . . . .
H22A H 0.234904 0.433594 0.397474 0.166 Uiso 1 1 calc R U . . .
H22B H 0.179771 0.381348 0.343490 0.166 Uiso 1 1 calc R U . . .
H22C H 0.138282 0.407255 0.414417 0.166 Uiso 1 1 calc R U . . .
C23 C -0.0746(11) 0.4397(6) 0.0544(7) 0.111(5) Uani 1 1 d . . . . .
H23A H -0.022906 0.421785 0.035840 0.166 Uiso 1 1 calc R U . . .
H23B H -0.105968 0.469464 0.014061 0.166 Uiso 1 1 calc R U . . .
H23C H -0.128717 0.414066 0.053282 0.166 Uiso 1 1 calc R U . . .
C24 C -0.0188(10) 0.5902(5) 0.2744(8) 0.089(4) Uani 1 1 d . . . . .
H24A H -0.043826 0.590293 0.323508 0.134 Uiso 1 1 calc R U . . .
H24B H -0.071936 0.605907 0.221995 0.134 Uiso 1 1 calc R U . . .
H24C H 0.045073 0.611449 0.290449 0.134 Uiso 1 1 calc R U . . .
F1 F 0.4072(4) 0.8095(2) 0.4024(3) 0.0563(14) Uani 1 1 d . . . . .
F2 F 0.3877(4) 0.7345(2) 0.2810(3) 0.0625(15) Uani 1 1 d . . . . .
F3 F 0.5180(4) 0.6470(2) 0.3210(3) 0.0614(15) Uani 1 1 d . . . . .
F4 F 0.6649(4) 0.6386(2) 0.4827(3) 0.0591(14) Uani 1 1 d . . . . .
F5 F 0.6849(4) 0.7105(2) 0.6056(3) 0.0547(14) Uani 1 1 d . . . . .
F6 F 0.3427(4) 0.7545(2) 0.5235(3) 0.0636(15) Uani 1 1 d . . . . .
F7 F 0.1774(5) 0.7875(3) 0.5541(4) 0.0777(17) Uani 1 1 d . . . . .
F8 F 0.1795(5) 0.8809(3) 0.6403(4) 0.0774(18) Uani 1 1 d . . . . .
F9 F 0.3570(5) 0.9416(2) 0.6977(3) 0.0717(17) Uani 1 1 d . . . . .
F10 F 0.5236(5) 0.9089(2) 0.6670(3) 0.0609(15) Uani 1 1 d . . . . .
F11 F 0.4519(5) 0.9171(2) 0.4806(3) 0.0635(15) Uani 1 1 d . . . . .
F12 F 0.5435(6) 0.9876(2) 0.4130(4) 0.0835(19) Uani 1 1 d . . . . .
F13 F 0.7433(6) 0.9724(3) 0.4229(4) 0.095(2) Uani 1 1 d . . . . .
F14 F 0.8494(5) 0.8833(2) 0.5071(4) 0.0770(18) Uani 1 1 d . . . . .
F15 F 0.7613(4) 0.8142(2) 0.5819(3) 0.0583(14) Uani 1 1 d . . . . .
F16 F 0.7339(4) 0.8757(2) 0.7182(3) 0.0640(15) Uani 1 1 d . . . . .
F17 F 0.8398(5) 0.8446(3) 0.8820(3) 0.0822(19) Uani 1 1 d . . . . .
F18 F 0.7971(5) 0.7502(3) 0.9434(3) 0.088(2) Uani 1 1 d . . . . .
F19 F 0.6376(5) 0.6888(3) 0.8363(3) 0.0790(18) Uani 1 1 d . . . . .
F20 F 0.5270(5) 0.7198(2) 0.6736(3) 0.0620(15) Uani 1 1 d . . . . .
C25 C 0.5442(7) 0.7635(4) 0.5130(6) 0.047(2) Uani 1 1 d . . . . .
C26 C 0.4728(7) 0.7665(4) 0.4263(6) 0.046(2) Uani 1 1 d . . . . .
C27 C 0.4628(7) 0.7294(4) 0.3631(6) 0.048(2) Uani 1 1 d . . . . .
C28 C 0.5261(9) 0.6867(4) 0.3826(6) 0.054(3) Uani 1 1 d . . . . .
C29 C 0.6004(8) 0.6815(4) 0.4649(6) 0.052(3) Uani 1 1 d . . . . .
C30 C 0.6080(7) 0.7190(4) 0.5267(6) 0.045(2) Uani 1 1 d . . . . .
C31 C 0.4439(8) 0.8315(4) 0.5914(5) 0.048(2) Uani 1 1 d . . . . .
C32 C 0.3519(9) 0.8026(4) 0.5655(6) 0.052(3) Uani 1 1 d . . . . .
C33 C 0.2646(9) 0.8183(5) 0.5800(6) 0.060(3) Uani 1 1 d . . . . .
C34 C 0.2646(9) 0.8664(5) 0.6241(6) 0.057(3) Uani 1 1 d . . . . .
C35 C 0.3534(10) 0.8953(5) 0.6522(6) 0.059(3) Uani 1 1 d . . . . .
C36 C 0.4375(9) 0.8781(4) 0.6360(6) 0.052(3) Uani 1 1 d . . . . .
C37 C 0.6039(8) 0.8627(4) 0.5396(5) 0.050(3) Uani 1 1 d . . . . .
C38 C 0.5521(9) 0.9073(4) 0.4923(6) 0.054(3) Uani 1 1 d . . . . .
C39 C 0.5987(11) 0.9437(5) 0.4557(6) 0.067(3) Uani 1 1 d . . . . .
C40 C 0.6981(12) 0.9363(5) 0.4596(6) 0.070(3) Uani 1 1 d . . . . .
C41 C 0.7523(9) 0.8920(4) 0.5033(6) 0.057(3) Uani 1 1 d . . . . .
C42 C 0.7032(9) 0.8581(4) 0.5401(6) 0.056(3) Uani 1 1 d . . . . .
C43 C 0.6273(8) 0.7981(4) 0.6858(6) 0.051(3) Uani 1 1 d . . . . .
C44 C 0.7066(8) 0.8276(4) 0.7437(6) 0.053(3) Uani 1 1 d . . . . .
C45 C 0.7635(8) 0.8130(6) 0.8285(6) 0.067(3) Uani 1 1 d . . . . .
C46 C 0.7411(9) 0.7653(6) 0.8599(7) 0.065(3) Uani 1 1 d . . . . .
C47 C 0.6616(9) 0.7351(4) 0.8055(7) 0.058(3) Uani 1 1 d . . . . .
C48 C 0.6051(8) 0.7513(4) 0.7218(6) 0.050(3) Uani 1 1 d . . . . .
B1 B 0.5547(9) 0.8138(4) 0.5827(6) 0.048(3) Uani 1 1 d . . . . .
F21 F 0.8735(10) 0.6964(4) 0.7877(13) 0.110(6) Uani 0.69(2) 1 d D U P A 1
C49 C 0.9520(11) 0.7218(5) 0.7728(11) 0.070(4) Uani 0.69(2) 1 d D U P A 1
C50 C 0.9369(10) 0.7436(7) 0.6923(11) 0.069(4) Uani 0.69(2) 1 d D U P A 1
H50 H 0.870900 0.741197 0.645947 0.083 Uiso 0.69(2) 1 calc R U P A 1
C51 C 1.0184(11) 0.7693(8) 0.6786(9) 0.066(5) Uani 0.69(2) 1 d D U P A 1
H51 H 1.008631 0.785201 0.623076 0.079 Uiso 0.69(2) 1 calc R U P A 1
C52 C 1.1147(10) 0.7716(7) 0.7468(9) 0.053(4) Uani 0.69(2) 1 d D U P A 1
H52 H 1.171573 0.788365 0.737653 0.063 Uiso 0.69(2) 1 calc R U P A 1
C53 C 1.1277(12) 0.7496(7) 0.8275(9) 0.069(5) Uani 0.69(2) 1 d D U P A 1
H53 H 1.192662 0.752905 0.874901 0.083 Uiso 0.69(2) 1 calc R U P A 1
C54 C 1.0469(13) 0.7227(8) 0.8402(10) 0.079(5) Uani 0.69(2) 1 d D U P A 1
H54 H 1.057013 0.705267 0.894656 0.095 Uiso 0.69(2) 1 calc R U P A 1
F21A F 0.933(3) 0.7052(15) 0.861(3) 0.145(12) Uani 0.31(2) 1 d D U P A 2
C49A C 0.981(2) 0.733(2) 0.816(2) 0.104(10) Uani 0.31(2) 1 d D U P A 2
C50A C 0.924(2) 0.7462(19) 0.730(2) 0.094(10) Uani 0.31(2) 1 d D U P A 2
H50A H 0.850498 0.742161 0.706534 0.113 Uiso 0.31(2) 1 calc R U P A 2
C51A C 0.976(3) 0.765(3) 0.678(2) 0.101(10) Uani 0.31(2) 1 d D U P A 2
H51A H 0.937994 0.773380 0.617292 0.121 Uiso 0.31(2) 1 calc R U P A 2
C52A C 1.081(4) 0.773(2) 0.713(3) 0.108(11) Uani 0.31(2) 1 d D U P A 2
H52A H 1.114466 0.792158 0.679616 0.129 Uiso 0.31(2) 1 calc R U P A 2
C53A C 1.139(2) 0.754(2) 0.795(3) 0.109(11) Uani 0.31(2) 1 d D U P A 2
H53A H 1.212345 0.754581 0.816192 0.131 Uiso 0.31(2) 1 calc R U P A 2
C54A C 1.088(2) 0.734(3) 0.847(2) 0.110(10) Uani 0.31(2) 1 d D U P A 2
H54A H 1.126509 0.721120 0.904769 0.132 Uiso 0.31(2) 1 calc R U P A 2

loop_
_atom_site_aniso_label
_atom_site_aniso_U_11
_atom_site_aniso_U_22
_atom_site_aniso_U_33
_atom_site_aniso_U_23
_atom_site_aniso_U_13
_atom_site_aniso_U_12
Ga1 0.0674(8) 0.0513(8) 0.0485(7) -0.0082(6) 0.0252(6) -0.0129(7)
P1 0.0607(17) 0.0451(16) 0.0531(15) -0.0089(13) 0.0180(13) -0.0060(13)
N1 0.063(5) 0.049(5) 0.047(5) 0.009(4) 0.020(4) -0.004(5)
C1 0.062(7) 0.048(7) 0.060(7) -0.010(5) 0.021(6) -0.014(5)
C2 0.064(7) 0.047(7) 0.067(7) 0.018(6) 0.031(6) 0.005(6)
C3 0.073(8) 0.070(8) 0.064(7) 0.026(6) 0.031(6) 0.015(7)
C4 0.105(11) 0.152(16) 0.099(11) 0.033(11) 0.052(10) 0.016(11)
C5 0.071(8) 0.092(10) 0.091(9) 0.025(8) 0.039(8) 0.012(7)
C6 0.065(7) 0.065(8) 0.077(7) -0.011(6) 0.029(6) -0.013(6)
C7 0.091(9) 0.070(9) 0.161(13) 0.057(9) 0.084(9) 0.013(7)
C8 0.061(7) 0.070(8) 0.054(6) -0.005(6) 0.015(5) 0.000(6)
C9 0.075(9) 0.141(13) 0.063(7) 0.015(8) 0.020(7) 0.018(8)
C10 0.150(12) 0.081(9) 0.056(7) 0.011(6) 0.036(7) 0.065(9)
C11 0.102(9) 0.064(8) 0.052(6) 0.001(6) 0.020(6) 0.013(7)
C12 0.071(7) 0.063(7) 0.056(6) -0.013(6) 0.017(6) -0.002(6)
C13 0.098(9) 0.054(8) 0.087(8) -0.012(6) 0.021(7) 0.004(7)
C14 0.144(12) 0.067(9) 0.103(9) -0.019(7) 0.071(9) 0.015(8)
C15 0.103(10) 0.062(8) 0.096(9) -0.019(7) 0.018(7) -0.011(7)
C16 0.067(7) 0.052(7) 0.030(5) 0.000(5) 0.010(5) 0.003(6)
C17 0.097(9) 0.064(8) 0.045(7) -0.007(6) 0.014(6) 0.016(7)
C18 0.121(11) 0.076(9) 0.064(8) -0.006(7) 0.026(8) 0.023(8)
C19 0.094(9) 0.088(10) 0.049(7) -0.005(7) 0.021(7) 0.010(8)
C20 0.084(8) 0.069(8) 0.039(6) 0.008(6) 0.005(6) 0.010(7)
C21 0.063(7) 0.047(7) 0.065(7) -0.003(6) 0.030(6) 0.001(6)
C22 0.127(12) 0.075(10) 0.098(10) -0.001(8) 0.004(9) 0.041(9)
C23 0.149(13) 0.117(12) 0.045(7) -0.024(7) 0.011(7) 0.023(10)
C24 0.085(9) 0.075(9) 0.089(8) 0.017(7) 0.009(7) 0.027(7)
F1 0.072(4) 0.050(3) 0.038(3) -0.001(2) 0.010(2) 0.007(3)
F2 0.078(4) 0.060(4) 0.039(3) -0.001(3) 0.010(3) 0.007(3)
F3 0.082(4) 0.051(4) 0.052(3) -0.004(3) 0.026(3) 0.000(3)
F4 0.071(4) 0.049(4) 0.057(3) 0.004(3) 0.022(3) 0.015(3)
F5 0.066(3) 0.049(3) 0.043(3) -0.001(2) 0.013(3) 0.009(3)
F6 0.071(4) 0.055(4) 0.067(3) -0.007(3) 0.027(3) -0.001(3)
F7 0.072(4) 0.087(5) 0.077(4) -0.007(4) 0.031(3) -0.001(4)
F8 0.092(5) 0.082(5) 0.065(4) 0.010(3) 0.037(3) 0.026(4)
F9 0.116(5) 0.053(4) 0.054(3) 0.005(3) 0.040(3) 0.023(3)
F10 0.088(4) 0.046(3) 0.044(3) -0.002(3) 0.020(3) 0.003(3)
F11 0.096(5) 0.043(3) 0.047(3) 0.006(2) 0.020(3) 0.016(3)
F12 0.138(6) 0.054(4) 0.054(3) 0.013(3) 0.029(3) 0.003(4)
F13 0.140(6) 0.070(5) 0.079(4) 0.017(4) 0.043(4) -0.026(4)
F14 0.092(5) 0.075(4) 0.069(4) -0.001(3) 0.035(3) -0.022(4)
F15 0.067(3) 0.055(4) 0.051(3) -0.001(3) 0.020(3) -0.004(3)
F16 0.077(4) 0.066(4) 0.040(3) -0.006(3) 0.010(3) -0.005(3)
F17 0.075(4) 0.122(6) 0.043(3) 0.001(4) 0.014(3) -0.002(4)
F18 0.086(4) 0.127(6) 0.043(3) 0.022(3) 0.016(3) 0.031(4)
F19 0.109(5) 0.078(5) 0.059(3) 0.024(3) 0.040(3) 0.025(4)
F20 0.087(4) 0.047(3) 0.057(3) 0.007(3) 0.031(3) 0.004(3)
C25 0.060(6) 0.033(6) 0.048(6) -0.002(5) 0.022(5) -0.002(5)
C26 0.048(6) 0.032(6) 0.049(6) 0.009(5) 0.008(5) 0.014(5)
C27 0.053(6) 0.047(7) 0.038(6) -0.005(5) 0.010(5) -0.007(5)
C28 0.088(8) 0.046(7) 0.035(6) -0.011(5) 0.032(6) 0.000(6)
C29 0.056(6) 0.051(7) 0.052(7) 0.017(6) 0.022(6) 0.011(6)
C30 0.060(6) 0.043(6) 0.027(5) -0.012(5) 0.011(5) 0.000(5)
C31 0.058(7) 0.043(6) 0.033(5) 0.006(5) 0.006(5) 0.013(5)
C32 0.072(8) 0.046(7) 0.040(5) 0.008(5) 0.021(5) 0.023(6)
C33 0.068(8) 0.060(8) 0.047(6) 0.002(6) 0.014(6) 0.000(7)
C34 0.073(8) 0.056(8) 0.049(6) 0.016(6) 0.030(6) 0.015(7)
C35 0.080(9) 0.060(8) 0.037(6) 0.010(6) 0.021(6) 0.017(7)
C36 0.066(8) 0.049(7) 0.032(5) 0.011(5) 0.008(5) 0.003(6)
C37 0.075(7) 0.034(6) 0.034(5) 0.004(4) 0.012(5) 0.011(5)
C38 0.076(8) 0.043(7) 0.039(5) -0.005(5) 0.016(6) 0.004(6)
C39 0.104(10) 0.051(8) 0.042(6) 0.006(6) 0.020(7) -0.004(8)
C40 0.103(10) 0.061(9) 0.044(6) -0.004(6) 0.023(7) -0.035(8)
C41 0.070(8) 0.048(7) 0.052(6) -0.001(6) 0.021(6) -0.016(6)
C42 0.072(8) 0.047(7) 0.042(6) -0.004(5) 0.012(6) -0.003(6)
C43 0.061(7) 0.054(7) 0.045(6) 0.000(6) 0.026(5) 0.014(6)
C44 0.059(7) 0.062(8) 0.037(6) -0.006(5) 0.018(6) -0.007(6)
C45 0.062(7) 0.102(10) 0.030(6) -0.009(7) 0.007(6) -0.001(7)
C46 0.060(7) 0.095(10) 0.038(7) 0.023(7) 0.016(6) 0.034(7)
C47 0.081(8) 0.047(7) 0.059(7) 0.021(6) 0.042(7) 0.015(6)
C48 0.066(7) 0.051(7) 0.036(6) 0.014(6) 0.022(5) 0.008(6)
B1 0.066(7) 0.033(7) 0.038(6) -0.004(5) 0.011(5) -0.005(6)
F21 0.111(8) 0.080(8) 0.175(14) -0.011(7) 0.093(9) -0.003(6)
C49 0.084(7) 0.051(9) 0.088(8) -0.024(7) 0.048(6) 0.002(6)
C50 0.065(7) 0.055(9) 0.085(8) -0.019(7) 0.024(6) -0.005(6)
C51 0.055(7) 0.062(10) 0.066(7) 0.002(7) 0.004(5) -0.001(7)
C52 0.058(6) 0.044(9) 0.048(7) -0.011(6) 0.010(5) 0.006(6)
C53 0.091(8) 0.058(10) 0.048(6) -0.011(7) 0.012(6) -0.014(7)
C54 0.104(8) 0.067(10) 0.074(8) -0.014(8) 0.041(6) -0.010(8)
F21A 0.18(2) 0.16(2) 0.12(2) 0.070(18) 0.079(18) 0.067(19)
C49A 0.148(18) 0.11(2) 0.062(14) 0.018(14) 0.044(13) 0.044(17)
C50A 0.144(19) 0.09(2) 0.059(14) 0.009(14) 0.044(13) 0.046(17)
C51A 0.14(2) 0.10(2) 0.066(15) 0.017(15) 0.043(14) 0.040(19)
C52A 0.14(2) 0.10(2) 0.077(17) 0.014(16) 0.042(15) 0.034(19)
C53A 0.144(19) 0.11(2) 0.071(17) 0.006(16) 0.037(14) 0.032(18)
C54A 0.149(18) 0.12(2) 0.062(16) 0.006(16) 0.037(13) 0.038(17)

loop_
_atom_type_symbol
_atom_type_description
_atom_type_scat_dispersion_real
_atom_type_scat_dispersion_imag
_atom_type_scat_source
C C 0.0181 0.0091 'International Tables Vol C Tables 4.2.6.8 and 6.1.1.4'
H H 0.0000 0.0000 'International Tables Vol C Tables 4.2.6.8 and 6.1.1.4'
B B 0.0090 0.0039 'International Tables Vol C Tables 4.2.6.8 and 6.1.1.4'
F F 0.0727 0.0534 'International Tables Vol C Tables 4.2.6.8 and 6.1.1.4'
Ga Ga -1.2846 0.7763 'International Tables Vol C Tables 4.2.6.8 and 6.1.1.4'
N N 0.0311 0.0180 'International Tables Vol C Tables 4.2.6.8 and 6.1.1.4'
P P 0.2955 0.4335 'International Tables Vol C Tables 4.2.6.8 and 6.1.1.4'

loop_
_exptl_crystal_face_index_h
_exptl_crystal_face_index_k
_exptl_crystal_face_index_l
_exptl_crystal_face_perp_dist
-3 1 -8 0.0777
2 16 -1 0.0099
-1 -16 1 0.0146
-8 1 8 0.0121
3 -10 5 0.0782
8 -1 -8 0.0052

loop_
_geom_angle_atom_site_label_1
_geom_angle_atom_site_label_2
_geom_angle_atom_site_label_3
_geom_angle
_geom_angle_site_symmetry_1
_geom_angle_site_symmetry_3
_geom_angle_publ_flag
P1 Ga1 Ga1 141.29(10) . 3_566 ?
N1 Ga1 Ga1 126.4(3) . 3_566 ?
N1 Ga1 P1 92.0(3) . . ?
C1 P1 Ga1 90.5(3) . . ?
C1 P1 C8 110.4(5) . . ?
C1 P1 C12 111.6(5) . . ?
C8 P1 Ga1 113.4(4) . . ?
C8 P1 C12 118.1(5) . . ?
C12 P1 Ga1 109.5(3) . . ?
C2 N1 Ga1 112.7(6) . . ?
C2 N1 C16 118.9(8) . . ?
C16 N1 Ga1 128.1(6) . . ?
C2 C1 P1 118.1(8) . . ?
C2 C1 C6 106.1(9) . . ?
C6 C1 P1 135.7(8) . . ?
N1 C2 C3 125.6(10) . . ?
C1 C2 N1 126.3(9) . . ?
C1 C2 C3 107.7(9) . . ?
C2 C3 H3 114.8 . . ?
C2 C3 C7 98.5(9) . . ?
C4 C3 C2 107.3(9) . . ?
C4 C3 H3 114.8 . . ?
C4 C3 C7 105.0(11) . . ?
C7 C3 H3 114.8 . . ?
C3 C4 H4A 110.7 . . ?
C3 C4 H4B 110.7 . . ?
H4A C4 H4B 108.8 . . ?
C5 C4 C3 105.1(13) . . ?
C5 C4 H4A 110.7 . . ?
C5 C4 H4B 110.7 . . ?
C4 C5 H5A 110.5 . . ?
C4 C5 H5B 110.5 . . ?
C4 C5 C6 106.1(11) . . ?
H5A C5 H5B 108.7 . . ?
C6 C5 H5A 110.5 . . ?
C6 C5 H5B 110.5 . . ?
C1 C6 H6 116.8 . . ?
C1 C6 C7 98.6(8) . . ?
C5 C6 C1 105.6(9) . . ?
C5 C6 H6 116.8 . . ?
C5 C6 C7 99.5(9) . . ?
C7 C6 H6 116.8 . . ?
C3 C7 C6 88.8(8) . . ?
C3 C7 H7A 113.8 . . ?
C3 C7 H7B 113.8 . . ?
C6 C7 H7A 113.8 . . ?
C6 C7 H7B 113.8 . . ?
H7A C7 H7B 111.1 . . ?
C9 C8 P1 111.9(8) . . ?
C9 C8 C10 110.0(10) . . ?
C9 C8 C11 108.8(9) . . ?
C10 C8 P1 104.4(7) . . ?
C11 C8 P1 113.5(7) . . ?
C11 C8 C10 108.1(9) . . ?
C8 C9 H9A 109.5 . . ?
C8 C9 H9B 109.5 . . ?
C8 C9 H9C 109.5 . . ?
H9A C9 H9B 109.5 . . ?
H9A C9 H9C 109.5 . . ?
H9B C9 H9C 109.5 . . ?
C8 C10 H10A 109.5 . . ?
C8 C10 H10B 109.5 . . ?
C8 C10 H10C 109.5 . . ?
H10A C10 H10B 109.5 . . ?
H10A C10 H10C 109.5 . . ?
H10B C10 H10C 109.5 . . ?
C8 C11 H11A 109.5 . . ?
C8 C11 H11B 109.5 . . ?
C8 C11 H11C 109.5 . . ?
H11A C11 H11B 109.5 . . ?
H11A C11 H11C 109.5 . . ?
H11B C11 H11C 109.5 . . ?
C13 C12 P1 106.4(7) . . ?
C13 C12 C14 108.5(10) . . ?
C13 C12 C15 109.5(10) . . ?
C14 C12 P1 111.0(8) . . ?
C15 C12 P1 111.7(8) . . ?
C15 C12 C14 109.7(9) . . ?
C12 C13 H13A 109.5 . . ?
C12 C13 H13B 109.5 . . ?
C12 C13 H13C 109.5 . . ?
H13A C13 H13B 109.5 . . ?
H13A C13 H13C 109.5 . . ?
H13B C13 H13C 109.5 . . ?
C12 C14 H14A 109.5 . . ?
C12 C14 H14B 109.5 . . ?
C12 C14 H14C 109.5 . . ?
H14A C14 H14B 109.5 . . ?
H14A C14 H14C 109.5 . . ?
H14B C14 H14C 109.5 . . ?
C12 C15 H15A 109.5 . . ?
C12 C15 H15B 109.5 . . ?
C12 C15 H15C 109.5 . . ?
H15A C15 H15B 109.5 . . ?
H15A C15 H15C 109.5 . . ?
H15B C15 H15C 109.5 . . ?
C17 C16 N1 118.4(8) . . ?
C21 C16 N1 120.7(9) . . ?
C21 C16 C17 120.9(8) . . ?
C16 C17 C22 120.8(9) . . ?
C18 C17 C16 117.5(10) . . ?
C18 C17 C22 121.7(11) . . ?
C17 C18 H18 118.6 . . ?
C19 C18 C17 122.8(12) . . ?
C19 C18 H18 118.6 . . ?
C18 C19 C20 118.9(10) . . ?
C18 C19 C23 121.2(12) . . ?
C20 C19 C23 119.9(11) . . ?
C19 C20 H20 120.2 . . ?
C21 C20 C19 119.7(10) . . ?
C21 C20 H20 120.2 . . ?
C16 C21 C24 120.8(9) . . ?
C20 C21 C16 120.2(9) . . ?
C20 C21 C24 118.9(10) . . ?
C17 C22 H22A 109.5 . . ?
C17 C22 H22B 109.5 . . ?
C17 C22 H22C 109.5 . . ?
H22A C22 H22B 109.5 . . ?
H22A C22 H22C 109.5 . . ?
H22B C22 H22C 109.5 . . ?
C19 C23 H23A 109.5 . . ?
C19 C23 H23B 109.5 . . ?
C19 C23 H23C 109.5 . . ?
H23A C23 H23B 109.5 . . ?
H23A C23 H23C 109.5 . . ?
H23B C23 H23C 109.5 . . ?
C21 C24 H24A 109.5 . . ?
C21 C24 H24B 109.5 . . ?
C21 C24 H24C 109.5 . . ?
H24A C24 H24B 109.5 . . ?
H24A C24 H24C 109.5 . . ?
H24B C24 H24C 109.5 . . ?
C26 C25 B1 120.1(8) . . ?
C30 C25 C26 112.3(8) . . ?
C30 C25 B1 127.1(8) . . ?
F1 C26 C25 118.7(8) . . ?
C27 C26 F1 116.5(8) . . ?
C27 C26 C25 124.7(9) . . ?
C26 C27 F2 120.7(9) . . ?
C28 C27 F2 120.2(9) . . ?
C28 C27 C26 119.1(8) . . ?
C27 C28 F3 121.6(9) . . ?
C27 C28 C29 120.0(9) . . ?
C29 C28 F3 118.4(10) . . ?
F4 C29 C28 119.1(9) . . ?
C30 C29 F4 121.5(9) . . ?
C30 C29 C28 119.5(9) . . ?
F5 C30 C25 120.9(8) . . ?
C29 C30 F5 114.8(8) . . ?
C29 C30 C25 124.3(9) . . ?
C32 C31 C36 111.5(9) . . ?
C32 C31 B1 127.8(9) . . ?
C36 C31 B1 120.4(9) . . ?
F6 C32 C31 121.1(9) . . ?
F6 C32 C33 114.3(10) . . ?
C33 C32 C31 124.6(10) . . ?
F7 C33 C32 121.5(10) . . ?
F7 C33 C34 118.5(10) . . ?
C32 C33 C34 120.0(11) . . ?
F8 C34 C33 119.6(11) . . ?
F8 C34 C35 122.9(10) . . ?
C35 C34 C33 117.4(11) . . ?
C34 C35 F9 118.9(10) . . ?
C34 C35 C36 120.3(11) . . ?
C36 C35 F9 120.8(11) . . ?
F10 C36 C31 117.1(10) . . ?
F10 C36 C35 116.8(10) . . ?
C35 C36 C31 126.1(11) . . ?
C38 C37 B1 127.5(10) . . ?
C42 C37 C38 112.5(10) . . ?
C42 C37 B1 119.6(9) . . ?
F11 C38 C37 121.2(10) . . ?
F11 C38 C39 116.1(10) . . ?
C39 C38 C37 122.7(11) . . ?
C38 C39 F12 119.1(12) . . ?
C40 C39 F12 119.7(11) . . ?
C40 C39 C38 121.1(11) . . ?
F13 C40 C39 120.6(12) . . ?
F13 C40 C41 120.7(13) . . ?
C39 C40 C41 118.7(11) . . ?
F14 C41 C40 120.1(10) . . ?
F14 C41 C42 122.2(10) . . ?
C42 C41 C40 117.7(11) . . ?
C37 C42 F15 118.0(9) . . ?
C41 C42 F15 114.7(10) . . ?
C41 C42 C37 127.2(10) . . ?
C44 C43 C48 114.0(9) . . ?
C44 C43 B1 127.3(9) . . ?
C48 C43 B1 118.7(9) . . ?
F16 C44 C43 120.2(8) . . ?
C45 C44 F16 114.8(10) . . ?
C45 C44 C43 125.0(11) . . ?
F17 C45 C44 121.6(12) . . ?
F17 C45 C46 119.6(10) . . ?
C44 C45 C46 118.8(11) . . ?
F18 C46 C45 119.5(12) . . ?
F18 C46 C47 122.1(12) . . ?
C47 C46 C45 118.4(9) . . ?
F19 C47 C46 118.9(10) . . ?
F19 C47 C48 119.8(11) . . ?
C48 C47 C46 121.3(10) . . ?
F20 C48 C43 120.2(8) . . ?
F20 C48 C47 117.4(9) . . ?
C47 C48 C43 122.4(11) . . ?
C25 B1 C37 102.3(7) . . ?
C31 B1 C25 114.1(8) . . ?
C31 B1 C37 111.9(8) . . ?
C31 B1 C43 102.4(7) . . ?
C43 B1 C25 112.5(8) . . ?
C43 B1 C37 114.1(8) . . ?
F21 C49 C50 120.6(12) . . ?
F21 C49 C54 117.4(12) . . ?
C50 C49 C54 122.0(11) . . ?
C49 C50 H50 120.3 . . ?
C49 C50 C51 119.5(11) . . ?
C51 C50 H50 120.3 . . ?
C50 C51 H51 120.3 . . ?
C50 C51 C52 119.3(11) . . ?
C52 C51 H51 120.3 . . ?
C51 C52 H52 120.0 . . ?
C53 C52 C51 120.1(11) . . ?
C53 C52 H52 120.0 . . ?
C52 C53 H53 119.8 . . ?
C52 C53 C54 120.4(11) . . ?
C54 C53 H53 119.8 . . ?
C49 C54 C53 118.6(11) . . ?
C49 C54 H54 120.7 . . ?
C53 C54 H54 120.7 . . ?
F21A C49A C50A 117(2) . . ?
F21A C49A C54A 119(2) . . ?
C54A C49A C50A 121.0(17) . . ?
C49A C50A H50A 120.9 . . ?
C51A C50A C49A 118.2(17) . . ?
C51A C50A H50A 120.9 . . ?
C50A C51A H51A 119.7 . . ?
C52A C51A C50A 120.5(18) . . ?
C52A C51A H51A 119.7 . . ?
C51A C52A H52A 119.9 . . ?
C51A C52A C53A 120.2(19) . . ?
C53A C52A H52A 119.9 . . ?
C52A C53A H53A 120.5 . . ?
C54A C53A C52A 119.0(18) . . ?
C54A C53A H53A 120.5 . . ?
C49A C54A C53A 120.0(18) . . ?
C49A C54A H54A 120.0 . . ?
C53A C54A H54A 120.0 . . ?

loop_
_geom_bond_atom_site_label_1
_geom_bond_atom_site_label_2
_geom_bond_distance
_geom_bond_site_symmetry_2
_geom_bond_publ_flag
Ga1 Ga1 2.390(2) 3_566 ?
Ga1 P1 2.338(3) . ?
Ga1 N1 1.834(7) . ?
P1 C1 1.781(10) . ?
P1 C8 1.830(11) . ?
P1 C12 1.862(11) . ?
N1 C2 1.387(12) . ?
N1 C16 1.457(11) . ?
C1 C2 1.326(13) . ?
C1 C6 1.534(14) . ?
C2 C3 1.516(14) . ?
C3 H3 1.0000 . ?
C3 C4 1.453(17) . ?
C3 C7 1.547(17) . ?
C4 H4A 0.9900 . ?
C4 H4B 0.9900 . ?
C4 C5 1.417(19) . ?
C5 H5A 0.9900 . ?
C5 H5B 0.9900 . ?
C5 C6 1.506(16) . ?
C6 H6 1.0000 . ?
C6 C7 1.620(17) . ?
C7 H7A 0.9900 . ?
C7 H7B 0.9900 . ?
C8 C9 1.517(16) . ?
C8 C10 1.571(15) . ?
C8 C11 1.534(15) . ?
C9 H9A 0.9800 . ?
C9 H9B 0.9800 . ?
C9 H9C 0.9800 . ?
C10 H10A 0.9800 . ?
C10 H10B 0.9800 . ?
C10 H10C 0.9800 . ?
C11 H11A 0.9800 . ?
C11 H11B 0.9800 . ?
C11 H11C 0.9800 . ?
C12 C13 1.526(15) . ?
C12 C14 1.539(16) . ?
C12 C15 1.527(15) . ?
C13 H13A 0.9800 . ?
C13 H13B 0.9800 . ?
C13 H13C 0.9800 . ?
C14 H14A 0.9800 . ?
C14 H14B 0.9800 . ?
C14 H14C 0.9800 . ?
C15 H15A 0.9800 . ?
C15 H15B 0.9800 . ?
C15 H15C 0.9800 . ?
C16 C17 1.401(14) . ?
C16 C21 1.375(13) . ?
C17 C18 1.383(15) . ?
C17 C22 1.496(16) . ?
C18 H18 0.9500 . ?
C18 C19 1.350(16) . ?
C19 C20 1.413(16) . ?
C19 C23 1.551(15) . ?
C20 H20 0.9500 . ?
C20 C21 1.372(14) . ?
C21 C24 1.509(15) . ?
C22 H22A 0.9800 . ?
C22 H22B 0.9800 . ?
C22 H22C 0.9800 . ?
C23 H23A 0.9800 . ?
C23 H23B 0.9800 . ?
C23 H23C 0.9800 . ?
C24 H24A 0.9800 . ?
C24 H24B 0.9800 . ?
C24 H24C 0.9800 . ?
F1 C26 1.366(10) . ?
F2 C27 1.366(10) . ?
F3 C28 1.384(10) . ?
F4 C29 1.356(11) . ?
F5 C30 1.351(10) . ?
F6 C32 1.364(11) . ?
F7 C33 1.361(12) . ?
F8 C34 1.345(11) . ?
F9 C35 1.361(12) . ?
F10 C36 1.350(11) . ?
F11 C38 1.350(11) . ?
F12 C39 1.371(13) . ?
F13 C40 1.352(12) . ?
F14 C41 1.340(12) . ?
F15 C42 1.380(11) . ?
F16 C44 1.365(11) . ?
F17 C45 1.349(12) . ?
F18 C46 1.348(11) . ?
F19 C47 1.349(11) . ?
F20 C48 1.334(11) . ?
C25 C26 1.397(12) . ?
C25 C30 1.383(13) . ?
C25 B1 1.660(14) . ?
C26 C27 1.352(13) . ?
C27 C28 1.341(13) . ?
C28 C29 1.363(13) . ?
C29 C30 1.349(13) . ?
C31 C32 1.386(14) . ?
C31 C36 1.391(14) . ?
C31 B1 1.651(15) . ?
C32 C33 1.368(14) . ?
C33 C34 1.399(15) . ?
C34 C35 1.351(15) . ?
C35 C36 1.352(14) . ?
C37 C38 1.392(13) . ?
C37 C42 1.375(14) . ?
C37 B1 1.671(15) . ?
C38 C39 1.370(15) . ?
C39 C40 1.365(16) . ?
C40 C41 1.377(16) . ?
C41 C42 1.354(14) . ?
C43 C44 1.371(13) . ?
C43 C48 1.389(13) . ?
C43 B1 1.657(14) . ?
C44 C45 1.364(14) . ?
C45 C46 1.374(16) . ?
C46 C47 1.360(15) . ?
C47 C48 1.360(13) . ?
F21 C49 1.353(12) . ?
C49 C50 1.361(11) . ?
C49 C54 1.370(11) . ?
C50 H50 0.9500 . ?
C50 C51 1.384(11) . ?
C51 H51 0.9500 . ?
C51 C52 1.389(11) . ?
C52 H52 0.9500 . ?
C52 C53 1.372(11) . ?
C53 H53 0.9500 . ?
C53 C54 1.381(11) . ?
C54 H54 0.9500 . ?
F21A C49A 1.35(2) . ?
C49A C50A 1.377(15) . ?
C49A C54A 1.371(14) . ?
C50A H50A 0.9500 . ?
C50A C51A 1.377(15) . ?
C51A H51A 0.9500 . ?
C51A C52A 1.372(15) . ?
C52A H52A 0.9500 . ?
C52A C53A 1.375(15) . ?
C53A H53A 0.9500 . ?
C53A C54A 1.373(15) . ?
C54A H54A 0.9500 . ?

loop_
_geom_torsion_atom_site_label_1
_geom_torsion_atom_site_label_2
_geom_torsion_atom_site_label_3
_geom_torsion_atom_site_label_4
_geom_torsion
_geom_torsion_site_symmetry_1
_geom_torsion_site_symmetry_2
_geom_torsion_site_symmetry_3
_geom_torsion_site_symmetry_4
_geom_torsion_publ_flag
Ga1 Ga1 N1 C2 169.5(5) 3_566 . . . ?
Ga1 Ga1 N1 C16 -3.6(9) 3_566 . . . ?
Ga1 P1 C1 C2 -0.3(8) . . . . ?
Ga1 P1 C1 C6 176.8(11) . . . . ?
Ga1 P1 C8 C9 157.4(7) . . . . ?
Ga1 P1 C8 C10 38.4(8) . . . . ?
Ga1 P1 C8 C11 -79.0(8) . . . . ?
Ga1 P1 C12 C13 -47.1(8) . . . . ?
Ga1 P1 C12 C14 70.7(8) . . . . ?
Ga1 P1 C12 C15 -166.6(7) . . . . ?
Ga1 N1 C2 C1 7.1(13) . . . . ?
Ga1 N1 C2 C3 179.5(8) . . . . ?
Ga1 N1 C16 C17 -91.0(11) . . . . ?
Ga1 N1 C16 C21 89.5(11) . . . . ?
P1 Ga1 N1 C2 -5.3(6) . . . . ?
P1 Ga1 N1 C16 -178.3(8) . . . . ?
P1 C1 C2 N1 -4.2(15) . . . . ?
P1 C1 C2 C3 -177.7(7) . . . . ?
P1 C1 C6 C5 113.7(11) . . . . ?
P1 C1 C6 C7 -143.8(10) . . . . ?
N1 C2 C3 C4 -107.8(13) . . . . ?
N1 C2 C3 C7 143.5(10) . . . . ?
N1 C16 C17 C18 -178.3(10) . . . . ?
N1 C16 C17 C22 2.6(17) . . . . ?
N1 C16 C21 C20 178.6(9) . . . . ?
N1 C16 C21 C24 1.9(15) . . . . ?
C1 P1 C8 C9 57.5(9) . . . . ?
C1 P1 C8 C10 -61.4(9) . . . . ?
C1 P1 C8 C11 -178.9(8) . . . . ?
C1 P1 C12 C13 51.5(9) . . . . ?
C1 P1 C12 C14 169.3(8) . . . . ?
C1 P1 C12 C15 -68.0(9) . . . . ?
C1 C2 C3 C4 65.8(13) . . . . ?
C1 C2 C3 C7 -42.9(11) . . . . ?
C1 C6 C7 C3 -54.7(9) . . . . ?
C2 N1 C16 C17 96.4(11) . . . . ?
C2 N1 C16 C21 -83.1(12) . . . . ?
C2 C1 C6 C5 -68.9(11) . . . . ?
C2 C1 C6 C7 33.5(11) . . . . ?
C2 C3 C4 C5 -69.2(13) . . . . ?
C2 C3 C7 C6 57.0(8) . . . . ?
C3 C4 C5 C6 3.5(14) . . . . ?
C4 C3 C7 C6 -53.5(10) . . . . ?
C4 C5 C6 C1 63.8(12) . . . . ?
C4 C5 C6 C7 -37.9(12) . . . . ?
C5 C6 C7 C3 52.9(9) . . . . ?
C6 C1 C2 N1 177.9(9) . . . . ?
C6 C1 C2 C3 4.4(11) . . . . ?
C7 C3 C4 C5 34.9(13) . . . . ?
C8 P1 C1 C2 115.0(9) . . . . ?
C8 P1 C1 C6 -67.9(12) . . . . ?
C8 P1 C12 C13 -179.0(7) . . . . ?
C8 P1 C12 C14 -61.2(10) . . . . ?
C8 P1 C12 C15 61.5(10) . . . . ?
C12 P1 C1 C2 -111.6(9) . . . . ?
C12 P1 C1 C6 65.5(12) . . . . ?
C12 P1 C8 C9 -72.5(9) . . . . ?
C12 P1 C8 C10 168.5(8) . . . . ?
C12 P1 C8 C11 51.1(10) . . . . ?
C16 N1 C2 C1 -179.2(10) . . . . ?
C16 N1 C2 C3 -6.8(14) . . . . ?
C16 C17 C18 C19 -1.5(19) . . . . ?
C17 C16 C21 C20 -0.9(16) . . . . ?
C17 C16 C21 C24 -177.6(11) . . . . ?
C17 C18 C19 C20 1(2) . . . . ?
C17 C18 C19 C23 -179.0(13) . . . . ?
C18 C19 C20 C21 -0.9(18) . . . . ?
C19 C20 C21 C16 0.7(16) . . . . ?
C19 C20 C21 C24 177.5(11) . . . . ?
C21 C16 C17 C18 1.2(17) . . . . ?
C21 C16 C17 C22 -177.8(11) . . . . ?
C22 C17 C18 C19 177.6(13) . . . . ?
C23 C19 C20 C21 179.4(11) . . . . ?
F1 C26 C27 F2 -2.4(13) . . . . ?
F1 C26 C27 C28 179.1(8) . . . . ?
F2 C27 C28 F3 0.3(14) . . . . ?
F2 C27 C28 C29 -179.5(8) . . . . ?
F3 C28 C29 F4 1.5(13) . . . . ?
F3 C28 C29 C30 -178.3(8) . . . . ?
F4 C29 C30 F5 1.0(13) . . . . ?
F4 C29 C30 C25 -179.5(8) . . . . ?
F6 C32 C33 F7 0.1(12) . . . . ?
F6 C32 C33 C34 178.7(8) . . . . ?
F7 C33 C34 F8 0.5(13) . . . . ?
F7 C33 C34 C35 177.6(8) . . . . ?
F8 C34 C35 F9 -1.0(13) . . . . ?
F8 C34 C35 C36 178.2(8) . . . . ?
F9 C35 C36 F10 -0.1(12) . . . . ?
F9 C35 C36 C31 179.2(8) . . . . ?
F11 C38 C39 F12 2.1(13) . . . . ?
F11 C38 C39 C40 -176.7(9) . . . . ?
F12 C39 C40 F13 1.0(14) . . . . ?
F12 C39 C40 C41 179.6(8) . . . . ?
F13 C40 C41 F14 -2.4(14) . . . . ?
F13 C40 C41 C42 178.6(8) . . . . ?
F14 C41 C42 F15 0.2(13) . . . . ?
F14 C41 C42 C37 -179.5(9) . . . . ?
F16 C44 C45 F17 0.5(14) . . . . ?
F16 C44 C45 C46 179.7(9) . . . . ?
F17 C45 C46 F18 -1.3(15) . . . . ?
F17 C45 C46 C47 178.0(9) . . . . ?
F18 C46 C47 F19 0.6(15) . . . . ?
F18 C46 C47 C48 179.3(8) . . . . ?
F19 C47 C48 F20 0.2(13) . . . . ?
F19 C47 C48 C43 -178.8(9) . . . . ?
C25 C26 C27 F2 177.2(8) . . . . ?
C25 C26 C27 C28 -1.2(15) . . . . ?
C26 C25 C30 F5 177.2(8) . . . . ?
C26 C25 C30 C29 -2.3(13) . . . . ?
C26 C25 B1 C31 53.6(11) . . . . ?
C26 C25 B1 C37 -67.5(11) . . . . ?
C26 C25 B1 C43 169.6(8) . . . . ?
C26 C27 C28 F3 178.7(8) . . . . ?
C26 C27 C28 C29 -1.0(15) . . . . ?
C27 C28 C29 F4 -178.7(9) . . . . ?
C27 C28 C29 C30 1.5(14) . . . . ?
C28 C29 C30 F5 -179.2(8) . . . . ?
C28 C29 C30 C25 0.3(15) . . . . ?
C30 C25 C26 F1 -177.6(8) . . . . ?
C30 C25 C26 C27 2.8(13) . . . . ?
C30 C25 B1 C31 -134.7(9) . . . . ?
C30 C25 B1 C37 104.2(10) . . . . ?
C30 C25 B1 C43 -18.7(13) . . . . ?
C31 C32 C33 F7 -178.9(8) . . . . ?
C31 C32 C33 C34 -0.3(14) . . . . ?
C32 C31 C36 F10 178.0(7) . . . . ?
C32 C31 C36 C35 -1.2(13) . . . . ?
C32 C31 B1 C25 16.5(13) . . . . ?
C32 C31 B1 C37 132.2(9) . . . . ?
C32 C31 B1 C43 -105.2(10) . . . . ?
C32 C33 C34 F8 -178.1(8) . . . . ?
C32 C33 C34 C35 -1.1(13) . . . . ?
C33 C34 C35 F9 -178.0(7) . . . . ?
C33 C34 C35 C36 1.2(14) . . . . ?
C34 C35 C36 F10 -179.3(8) . . . . ?
C34 C35 C36 C31 0.0(14) . . . . ?
C36 C31 C32 F6 -177.5(7) . . . . ?
C36 C31 C32 C33 1.3(13) . . . . ?
C36 C31 B1 C25 -169.7(8) . . . . ?
C36 C31 B1 C37 -54.1(10) . . . . ?
C36 C31 B1 C43 68.5(10) . . . . ?
C37 C38 C39 F12 -177.5(8) . . . . ?
C37 C38 C39 C40 3.7(15) . . . . ?
C38 C37 C42 F15 -177.4(7) . . . . ?
C38 C37 C42 C41 2.3(14) . . . . ?
C38 C37 B1 C25 104.7(10) . . . . ?
C38 C37 B1 C31 -17.9(12) . . . . ?
C38 C37 B1 C43 -133.6(9) . . . . ?
C38 C39 C40 F13 179.8(8) . . . . ?
C38 C39 C40 C41 -1.6(15) . . . . ?
C39 C40 C41 F14 179.0(9) . . . . ?
C39 C40 C41 C42 0.0(14) . . . . ?
C40 C41 C42 F15 179.2(8) . . . . ?
C40 C41 C42 C37 -0.5(15) . . . . ?
C42 C37 C38 F11 176.6(8) . . . . ?
C42 C37 C38 C39 -3.8(13) . . . . ?
C42 C37 B1 C25 -67.3(10) . . . . ?
C42 C37 B1 C31 170.1(8) . . . . ?
C42 C37 B1 C43 54.4(11) . . . . ?
C43 C44 C45 F17 -179.2(9) . . . . ?
C43 C44 C45 C46 -0.1(16) . . . . ?
C44 C43 C48 F20 177.4(8) . . . . ?
C44 C43 C48 C47 -3.6(13) . . . . ?
C44 C43 B1 C25 132.0(10) . . . . ?
C44 C43 B1 C31 -105.1(10) . . . . ?
C44 C43 B1 C37 16.0(13) . . . . ?
C44 C45 C46 F18 179.5(9) . . . . ?
C44 C45 C46 C47 -1.2(15) . . . . ?
C45 C46 C47 F19 -178.7(9) . . . . ?
C45 C46 C47 C48 0.0(15) . . . . ?
C46 C47 C48 F20 -178.4(9) . . . . ?
C46 C47 C48 C43 2.6(15) . . . . ?
C48 C43 C44 F16 -177.3(8) . . . . ?
C48 C43 C44 C45 2.4(14) . . . . ?
C48 C43 B1 C25 -51.2(11) . . . . ?
C48 C43 B1 C31 71.7(10) . . . . ?
C48 C43 B1 C37 -167.2(8) . . . . ?
B1 C25 C26 F1 -4.7(13) . . . . ?
B1 C25 C26 C27 175.6(9) . . . . ?
B1 C25 C30 F5 5.0(14) . . . . ?
B1 C25 C30 C29 -174.5(9) . . . . ?
B1 C31 C32 F6 -3.4(13) . . . . ?
B1 C31 C32 C33 175.5(8) . . . . ?
B1 C31 C36 F10 3.4(11) . . . . ?
B1 C31 C36 C35 -175.9(8) . . . . ?
B1 C37 C38 F11 4.1(14) . . . . ?
B1 C37 C38 C39 -176.3(9) . . . . ?
B1 C37 C42 F15 -4.3(12) . . . . ?
B1 C37 C42 C41 175.4(9) . . . . ?
B1 C43 C44 F16 -0.4(14) . . . . ?
B1 C43 C44 C45 179.3(9) . . . . ?
B1 C43 C48 F20 0.2(13) . . . . ?
B1 C43 C48 C47 179.2(9) . . . . ?
F21 C49 C50 C51 -179.9(13) . . . . ?
F21 C49 C54 C53 -178.4(14) . . . . ?
C49 C50 C51 C52 1(2) . . . . ?
C50 C49 C54 C53 4(2) . . . . ?
C50 C51 C52 C53 -2(2) . . . . ?
C51 C52 C53 C54 3(2) . . . . ?
C52 C53 C54 C49 -5(3) . . . . ?
C54 C49 C50 C51 -2(2) . . . . ?
F21A C49A C50A C51A -168(5) . . . . ?
F21A C49A C54A C53A 169(5) . . . . ?
C49A C50A C51A C52A -3(8) . . . . ?
C50A C49A C54A C53A 7(9) . . . . ?
C50A C51A C52A C53A 11(9) . . . . ?
C51A C52A C53A C54A -10(9) . . . . ?
C52A C53A C54A C49A 1(9) . . . . ?
C54A C49A C50A C51A -6(7) . . . . ?

loop_
_exptl_oxdiff_crystal_face_indexfrac_h
_exptl_oxdiff_crystal_face_indexfrac_k
_exptl_oxdiff_crystal_face_indexfrac_l
_exptl_oxdiff_crystal_face_x
_exptl_oxdiff_crystal_face_y
_exptl_oxdiff_crystal_face_z
-2.8535 1.0511 -8.0744 -0.0914 0.5080 0.8565
1.6430 15.9085 -0.5322 0.1604 -0.8472 0.5065
-1.4117 -15.9559 1.1749 -0.1527 0.8047 -0.5736
-7.7891 0.6149 8.2172 -0.9594 -0.1785 -0.2182
3.4761 -9.5463 5.4743 0.2211 0.0450 -0.9742
7.9378 -1.0525 -7.9542 0.9683 0.1803 0.1731
